data_9009847
loop_
_publ_author_name
'Krause, W.'
'Bernhardt, H. J.'
'McCammon, C.'
'Effenberger, H.'

_publ_section_title
;
 Brendelite, (Bi,Pb)2Fe3+,2+O2(OH)(PO4), a new mineral from
 Schneeberg, Germany: description and crystal structure
;
_journal_name_full 'Mineralogy and Petrology'
_journal_page_first 263
_journal_page_last 277
_journal_paper_doi 10.1007/BF01164154
_journal_volume 63
_journal_year 1998
_chemical_compound_source 'Schneeberg, Germany'
_chemical_formula_sum 'Bi Fe H O7 P Pb'
_chemical_name_mineral Brendelite
_space_group_IT_number 12
_symmetry_space_group_name_Hall '-C 2y'
_symmetry_space_group_name_H-M 'C 1 2/m 1'
_cell_angle_alpha 90
_cell_angle_beta 111.14
_cell_angle_gamma 90
_cell_formula_units_Z 2
_cell_length_a 12.278
_cell_length_b 3.815
_cell_length_c 6.899
_cell_volume 301.406
_database_code_amcsd 0014642
_exptl_crystal_density_diffrn 6.788
_cod_original_formula_sum '(Bi Pb) Fe P O7 H'
_cod_database_code 9009847

loop_
_space_group_symop_operation_xyz
x,y,z
1/2+x,1/2+y,z
x,-y,z
1/2+x,1/2-y,z
-x,y,-z
1/2-x,1/2+y,-z
-x,-y,-z
1/2-x,1/2-y,-z

loop_
_atom_site_aniso_label
_atom_site_aniso_U_11
_atom_site_aniso_U_22
_atom_site_aniso_U_33
_atom_site_aniso_U_12
_atom_site_aniso_U_13
_atom_site_aniso_U_23
Bi 0.02310 0.02160 0.03260 0.00000 0.01110 0.00000
Pb 0.02310 0.02160 0.03260 0.00000 0.01110 0.00000
Fe 0.01520 0.01430 0.02210 0.00000 0.00720 0.00000
P 0.01700 0.02500 0.01400 0.00000 0.00200 0.00000
Oo 0.02500 0.01800 0.03300 0.00000 0.01700 0.00000
O-H 0.02600 0.01400 0.00900 0.00000 0.00300 0.00000
Op1 0.01100 0.03200 0.02300 0.00000 0.00300 0.00000
Op2 0.02800 0.02700 0.02800 0.00300 0.01600 0.00700

loop_
_atom_site_label
_atom_site_fract_x
_atom_site_fract_y
_atom_site_fract_z
_atom_site_occupancy
_atom_site_U_iso_or_equiv
_atom_site_type_symbol
_atom_site_attached_hydrogens
Bi 0.76119 0.00000 0.22804 0.50000 0.02550 Bi 0
Pb 0.76119 0.00000 0.22804 0.50000 0.02550 Pb 0
Fe 0.00000 0.00000 0.00000 1.00000 0.01710 Fe 0
P 0.52850 0.00000 0.39420 0.50000 0.02000 P 0
Oo 0.16990 0.00000 0.01970 1.00000 0.02400 O 0
O-H 0.52550 0.00000 0.10440 0.50000 0.01700 O 1
Op1 0.39930 0.00000 0.35670 1.00000 0.02300 O 0
Op2 0.56380 0.33200 0.30200 0.50000 0.02600 O 0

loop_
_cod_changelog_entry_id
_cod_changelog_entry_author
_cod_changelog_entry_date
_cod_changelog_entry_text
1
;cod-tools version 3.8.0
Id: cif_guess_AMCSD_atom_types 9581 2023-05-17 12:35:41Z saulius
;
2023-05-18T08:43:10+03:00
;Derived atom types and hydrogen counts
from atom names that follow the AMCSD naming convention
(Wat == water, O-H == hydroxyl).
;
2
;cod-tools version 3.10.1
Id: cif_fix_AMCSD_aniso_labels 10200 2024-08-01 14:09:44Z saulius
;
2024-08-02T12:21:25+03:00
;Changed the following '_atom_site_aniso_label' values:
'OH' -> 'O-H'
;

loop_
_cod_related_entry_id
_cod_related_entry_database
_cod_related_entry_code
1 AMCSD 0014642
